data_7706380
loop_
_publ_author_name
'Xu, Zou-Hong'
'Huang, Zi-Qing'
'Liu, Xiao-Hui'
'Zhao, Yue'
'Lu, Yi'
'Sun, Wei-Yin'

_publ_section_title
;
 Luminescent silver(i) complexes with pyrazole-tetraphenylethene ligands:
 turn-on fluorescence due to the coordination-driven rigidification and
 solvent-oriented structural transformation.
;
_journal_issue 6
_journal_name_full 'Dalton transactions (Cambridge, England : 2003)'
_journal_page_first 2183
_journal_page_last 2191
_journal_paper_doi 10.1039/d0dt04100a
_journal_volume 50
_journal_year 2021
_chemical_formula_sum 'C40 H28 Ag2 F6 N8 O6 S2'
_chemical_formula_weight 1110.56
_space_group_crystal_system triclinic
_space_group_IT_number 2
_space_group_name_Hall '-P 1'
_space_group_name_H-M_alt 'P -1'
_atom_sites_solution_hydrogens geom
_audit_creation_method SHELXL-2018/3
_audit_update_record
;
2020-12-01 deposited with the CCDC.	2021-01-11 downloaded from the CCDC.
;
_cell_angle_alpha 104.755(3)
_cell_angle_beta 91.935(3)
_cell_angle_gamma 105.054(3)
_cell_formula_units_Z 2
_cell_length_a 10.9590(11)
_cell_length_b 11.9156(12)
_cell_length_c 19.0477(19)
_cell_measurement_reflns_used 9775
_cell_measurement_temperature 193(2)
_cell_measurement_theta_max 53.84
_cell_measurement_theta_min 3.53
_cell_volume 2309.4(4)
_computing_structure_refinement 'SHELXL-2018/3 (Sheldrick, 2018)'
_computing_structure_solution 'SHELXT 2014/5 (Sheldrick, 2014)'
_diffrn_ambient_temperature 193(2)
_diffrn_measured_fraction_theta_full 0.986
_diffrn_measured_fraction_theta_max 0.984
_diffrn_measurement_device_type 'Bruker APEX-II CCD'
_diffrn_measurement_method '\f and \w scans'
_diffrn_radiation_type GaK\a
_diffrn_radiation_wavelength 1.34139
_diffrn_reflns_av_R_equivalents 0.0306
_diffrn_reflns_av_unetI/netI 0.0254
_diffrn_reflns_Laue_measured_fraction_full 0.986
_diffrn_reflns_Laue_measured_fraction_max 0.984
_diffrn_reflns_limit_h_max 13
_diffrn_reflns_limit_h_min -13
_diffrn_reflns_limit_k_max 14
_diffrn_reflns_limit_k_min -14
_diffrn_reflns_limit_l_max 22
_diffrn_reflns_limit_l_min -22
_diffrn_reflns_number 31081
_diffrn_reflns_point_group_measured_fraction_full 0.986
_diffrn_reflns_point_group_measured_fraction_max 0.984
_diffrn_reflns_theta_full 53.594
_diffrn_reflns_theta_max 53.890
_diffrn_reflns_theta_min 2.099
_exptl_absorpt_coefficient_mu 5.631
_exptl_crystal_colour colourless
_exptl_crystal_density_diffrn 1.597
_exptl_crystal_description block
_exptl_crystal_F_000 1104
_exptl_crystal_size_max 0.120
_exptl_crystal_size_mid 0.110
_exptl_crystal_size_min 0.080
_refine_diff_density_max 0.720
_refine_diff_density_min -0.575
_refine_diff_density_rms 0.056
_refine_ls_extinction_method none
_refine_ls_goodness_of_fit_ref 1.016
_refine_ls_hydrogen_treatment constr
_refine_ls_matrix_type full
_refine_ls_number_parameters 650
_refine_ls_number_reflns 8321
_refine_ls_number_restraints 0
_refine_ls_restrained_S_all 1.016
_refine_ls_R_factor_all 0.0316
_refine_ls_R_factor_gt 0.0296
_refine_ls_shift/su_max 0.001
_refine_ls_shift/su_mean 0.000
_refine_ls_structure_factor_coef Fsqd
_refine_ls_weighting_details 'w=1/[\s^2^(Fo^2^)+(0.0479P)^2^+1.7079P] where P=(Fo^2^+2Fc^2^)/3'
_refine_ls_weighting_scheme calc
_refine_ls_wR_factor_gt 0.0840
_refine_ls_wR_factor_ref 0.0857
_reflns_Friedel_coverage 0.000
_reflns_number_gt 7771
_reflns_number_total 8321
_reflns_threshold_expression 'I > 2\s(I)'
_cod_data_source_file d0dt04100a2.cif
_cod_data_source_block 2
_cod_depositor_comments 'Adding full bibliography for 7706376--7706381.cif.'
_cod_database_code 7706380
_shelx_shelxl_version_number 2018/3
_shelx_space_group_comment
;
The symmetry employed for this shelxl refinement is uniquely defined
by the following loop, which should always be used as a source of
symmetry information in preference to the above space-group names.
They are only intended as comments.
;
_shelx_estimated_absorpt_t_min 0.551
_shelx_estimated_absorpt_t_max 0.662

loop_
_space_group_symop_operation_xyz
'x, y, z'
'-x, -y, -z'

loop_
_atom_site_label
_atom_site_type_symbol
_atom_site_fract_x
_atom_site_fract_y
_atom_site_fract_z
_atom_site_U_iso_or_equiv
_atom_site_adp_type
_atom_site_occupancy
_atom_site_site_symmetry_order
_atom_site_calc_flag
_atom_site_refinement_flags_posn
_atom_site_refinement_flags_adp
_atom_site_refinement_flags_occupancy
_atom_site_disorder_assembly
_atom_site_disorder_group
Ag1 Ag 0.55466(2) 0.85354(2) 0.46632(2) 0.04066(7) Uani 1 1 d . . . . .
Ag2 Ag -0.38949(2) 0.20809(2) 0.04632(2) 0.04612(8) Uani 1 1 d . . . . .
C1 C 0.4894(3) 0.9340(3) 0.62632(15) 0.0456(6) Uani 1 1 d . . . . .
H1 H 0.576142 0.975813 0.642297 0.055 Uiso 1 1 calc R U . . .
C2 C 0.3959(3) 0.9154(3) 0.67246(15) 0.0510(7) Uani 1 1 d . . . . .
H2 H 0.405256 0.941161 0.724308 0.061 Uiso 1 1 calc R U . . .
C3 C 0.2878(3) 0.8522(3) 0.62732(15) 0.0535(7) Uani 1 1 d . . . . .
H3 H 0.206129 0.824676 0.642264 0.064 Uiso 1 1 calc R U . . .
C4 C 0.2351(2) 0.7709(2) 0.49169(13) 0.0384(5) Uani 1 1 d . . . . .
C5 C 0.1598(3) 0.6548(2) 0.48435(15) 0.0436(6) Uani 1 1 d . . . . .
H5 H 0.156300 0.620392 0.524351 0.052 Uiso 1 1 calc R U . . .
C6 C 0.0898(2) 0.5894(2) 0.41801(15) 0.0417(6) Uani 1 1 d . . . . .
H6 H 0.036328 0.510364 0.412989 0.050 Uiso 1 1 calc R U . . .
C7 C 0.0968(2) 0.6376(2) 0.35867(14) 0.0354(5) Uani 1 1 d . . . . .
C8 C 0.1646(2) 0.7582(2) 0.36920(14) 0.0398(6) Uani 1 1 d . . . . .
H8 H 0.163407 0.795146 0.330568 0.048 Uiso 1 1 calc R U . . .
C9 C 0.2337(2) 0.8242(2) 0.43573(14) 0.0399(6) Uani 1 1 d . . . . .
H9 H 0.279980 0.906274 0.442714 0.048 Uiso 1 1 calc R U . . .
C10 C 0.0426(2) 0.5592(2) 0.28395(14) 0.0359(5) Uani 1 1 d . . . . .
C11 C -0.0938(2) 0.4877(2) 0.27319(13) 0.0348(5) Uani 1 1 d . . . . .
C12 C -0.1888(3) 0.5441(2) 0.29028(16) 0.0456(6) Uani 1 1 d . . . . .
H12 H -0.167294 0.626725 0.317276 0.055 Uiso 1 1 calc R U . . .
C13 C -0.3148(3) 0.4809(2) 0.26829(16) 0.0461(6) Uani 1 1 d . . . . .
H13 H -0.379544 0.520729 0.278166 0.055 Uiso 1 1 calc R U . . .
C14 C -0.3459(2) 0.3596(2) 0.23186(13) 0.0350(5) Uani 1 1 d . . . . .
C15 C -0.2541(2) 0.2990(2) 0.22052(13) 0.0342(5) Uani 1 1 d . . . . .
H15 H -0.276927 0.214189 0.198971 0.041 Uiso 1 1 calc R U . . .
C16 C -0.1283(2) 0.3637(2) 0.24107(13) 0.0350(5) Uani 1 1 d . . . . .
H16 H -0.064114 0.322796 0.233116 0.042 Uiso 1 1 calc R U . . .
C17 C -0.5783(3) 0.2959(3) 0.24257(16) 0.0481(7) Uani 1 1 d . . . . .
H17 H -0.578159 0.334563 0.292786 0.058 Uiso 1 1 calc R U . . .
C18 C -0.6829(3) 0.2287(3) 0.19441(17) 0.0499(7) Uani 1 1 d . . . . .
H18 H -0.769256 0.211187 0.204166 0.060 Uiso 1 1 calc R U . . .
C19 C -0.6359(3) 0.1918(2) 0.12850(16) 0.0433(6) Uani 1 1 d . . . . .
H19 H -0.687212 0.143331 0.084584 0.052 Uiso 1 1 calc R U . . .
C20 C 0.8017(3) 0.8891(3) 0.38527(16) 0.0441(6) Uani 1 1 d . . . . .
H20 H 0.855240 0.925520 0.429924 0.053 Uiso 1 1 calc R U . . .
C21 C 0.8428(3) 0.8842(3) 0.31679(16) 0.0451(6) Uani 1 1 d . . . . .
H21 H 0.926808 0.915002 0.305882 0.054 Uiso 1 1 calc R U . . .
C22 C 0.7365(2) 0.8253(2) 0.26819(15) 0.0401(6) Uani 1 1 d . . . . .
H22 H 0.732586 0.807411 0.216489 0.048 Uiso 1 1 calc R U . . .
C23 C 0.5102(2) 0.7298(2) 0.28244(13) 0.0320(5) Uani 1 1 d . . . . .
C24 C 0.4507(2) 0.6442(2) 0.31703(12) 0.0317(5) Uani 1 1 d . . . . .
H24 H 0.496858 0.628445 0.354813 0.038 Uiso 1 1 calc R U . . .
C25 C 0.3245(2) 0.5822(2) 0.29638(13) 0.0338(5) Uani 1 1 d . . . . .
H25 H 0.284053 0.523000 0.319759 0.041 Uiso 1 1 calc R U . . .
C26 C 0.2556(2) 0.6054(2) 0.24154(13) 0.0328(5) Uani 1 1 d . . . . .
C27 C 0.3190(2) 0.6849(2) 0.20398(14) 0.0379(5) Uani 1 1 d . . . . .
H27 H 0.274770 0.695649 0.163552 0.045 Uiso 1 1 calc R U . . .
C28 C 0.4459(2) 0.7488(2) 0.22442(13) 0.0379(5) Uani 1 1 d . . . . .
H28 H 0.487864 0.804515 0.199178 0.045 Uiso 1 1 calc R U . . .
C29 C 0.1150(2) 0.5516(2) 0.22776(13) 0.0342(5) Uani 1 1 d . . . . .
C30 C 0.0593(2) 0.4842(2) 0.15145(13) 0.0335(5) Uani 1 1 d . . . . .
C31 C -0.0517(2) 0.4993(2) 0.12205(14) 0.0363(5) Uani 1 1 d . . . . .
H31 H -0.083636 0.563571 0.147310 0.044 Uiso 1 1 calc R U . . .
C32 C -0.1163(2) 0.4219(2) 0.05644(13) 0.0354(5) Uani 1 1 d . . . . .
H32 H -0.191653 0.433046 0.036686 0.042 Uiso 1 1 calc R U . . .
C33 C -0.0695(2) 0.3285(2) 0.02030(13) 0.0338(5) Uani 1 1 d . . . . .
C34 C 0.0468(2) 0.3183(2) 0.04485(14) 0.0381(5) Uani 1 1 d . . . . .
H34 H 0.081891 0.258055 0.017317 0.046 Uiso 1 1 calc R U . . .
C35 C 0.1110(2) 0.3968(2) 0.10991(14) 0.0374(5) Uani 1 1 d . . . . .
H35 H 0.191342 0.391189 0.126530 0.045 Uiso 1 1 calc R U . . .
C36 C -0.0994(3) 0.1856(2) -0.10458(14) 0.0409(6) Uani 1 1 d . . . . .
H36 H -0.014227 0.204189 -0.116405 0.049 Uiso 1 1 calc R U . . .
C37 C -0.2011(3) 0.0989(2) -0.14698(14) 0.0443(6) Uani 1 1 d . . . . .
H37 H -0.201519 0.046008 -0.193740 0.053 Uiso 1 1 calc R U . . .
C38 C -0.3032(3) 0.1054(2) -0.10657(14) 0.0411(6) Uani 1 1 d . . . . .
H38 H -0.387360 0.055103 -0.122265 0.049 Uiso 1 1 calc R U . . .
C39 C 0.1607(3) -0.0034(3) 0.90836(19) 0.0554(7) Uani 1 1 d . . . . .
C40 C 0.9037(7) 0.7751(7) 0.5690(6) 0.070(2) Uani 0.475(4) 1 d . . P A 1
C40' C 0.8799(6) 0.7652(7) 0.6261(5) 0.0676(19) Uani 0.525(4) 1 d . . P A 2
F1 F 0.0909(3) 0.0132(3) 0.85603(18) 0.1224(11) Uani 1 1 d . . . . .
F2 F 0.1419(2) -0.12072(17) 0.89680(13) 0.0789(6) Uani 1 1 d . . . . .
F3 F 0.1172(2) 0.0371(2) 0.97093(15) 0.1035(9) Uani 1 1 d . . . . .
F4 F 0.8596(6) 0.6936(6) 0.5082(5) 0.113(3) Uani 0.475(4) 1 d . . P A 1
F5 F 1.0002(4) 0.8579(4) 0.5540(3) 0.0873(17) Uani 0.475(4) 1 d . . P A 1
F6 F 0.9548(13) 0.7317(13) 0.6164(9) 0.158(6) Uani 0.475(4) 1 d . . P A 1
F4' F 0.9076(13) 0.6903(8) 0.5676(7) 0.142(6) Uani 0.525(4) 1 d . . P A 2
F5' F 0.7937(5) 0.6985(4) 0.6540(3) 0.0924(16) Uani 0.525(4) 1 d . . P A 2
F6' F 0.9831(6) 0.8116(9) 0.6741(6) 0.137(3) Uani 0.525(4) 1 d . . P A 2
N1 N 0.4418(2) 0.8855(2) 0.55636(11) 0.0404(5) Uani 1 1 d . . . . .
N2 N 0.3161(2) 0.8352(2) 0.55803(12) 0.0410(5) Uani 1 1 d . . . . .
N3 N -0.4754(2) 0.29706(19) 0.20557(12) 0.0377(5) Uani 1 1 d . . . . .
N4 N -0.5092(2) 0.23297(19) 0.13445(12) 0.0378(5) Uani 1 1 d . . . . .
N5 N 0.6775(2) 0.8364(2) 0.38048(11) 0.0391(5) Uani 1 1 d . . . . .
N6 N 0.63823(19) 0.79757(18) 0.30753(11) 0.0344(4) Uani 1 1 d . . . . .
N7 N -0.1423(2) 0.24009(18) -0.04264(11) 0.0353(4) Uani 1 1 d . . . . .
N8 N -0.2693(2) 0.19019(18) -0.04329(11) 0.0364(4) Uani 1 1 d . . . . .
O1 O 0.3272(4) 0.1949(2) 0.92106(19) 0.1207(14) Uani 1 1 d . . . . .
O2 O 0.3874(2) 0.0432(3) 0.96771(12) 0.0792(8) Uani 1 1 d . . . . .
O3 O 0.3567(2) 0.0188(2) 0.83863(11) 0.0594(6) Uani 1 1 d . . . . .
O4 O 0.6859(5) 0.7426(5) 0.6154(3) 0.085(2) Uani 0.475(4) 1 d . . P A 1
O5 O 0.7534(6) 0.8983(7) 0.5563(3) 0.0678(16) Uani 0.475(4) 1 d . . P A 1
O6 O 0.8206(12) 0.9597(10) 0.6692(7) 0.069(2) Uani 0.475(4) 1 d . . P A 1
O4' O 0.9325(5) 0.9369(5) 0.5637(3) 0.0797(18) Uani 0.525(4) 1 d . . P A 2
O5' O 0.7150(5) 0.8241(6) 0.5576(3) 0.0775(17) Uani 0.525(4) 1 d . . P A 2
O6' O 0.8492(10) 0.9281(11) 0.6780(6) 0.083(3) Uani 0.525(4) 1 d . . P A 2
S1 S 0.32587(8) 0.07274(6) 0.90896(4) 0.05125(18) Uani 1 1 d . . . . .
S2 S 0.7831(2) 0.8431(2) 0.60982(10) 0.0415(5) Uani 0.475(4) 1 d . . P A 1
S2' S 0.8326(3) 0.8861(2) 0.60247(11) 0.0507(5) Uani 0.525(4) 1 d . . P A 2

loop_
_atom_site_aniso_label
_atom_site_aniso_U_11
_atom_site_aniso_U_22
_atom_site_aniso_U_33
_atom_site_aniso_U_23
_atom_site_aniso_U_13
_atom_site_aniso_U_12
Ag1 0.03806(12) 0.04514(12) 0.03260(11) 0.00580(8) 0.01047(8) 0.00479(8)
Ag2 0.03854(12) 0.06111(14) 0.03500(12) 0.01172(9) 0.01069(8) 0.00799(9)
C1 0.0460(15) 0.0473(15) 0.0354(13) 0.0037(11) 0.0049(11) 0.0068(12)
C2 0.0610(18) 0.0541(16) 0.0308(13) 0.0047(12) 0.0122(12) 0.0098(14)
C3 0.0517(17) 0.0624(18) 0.0359(14) 0.0052(13) 0.0163(13) 0.0047(14)
C4 0.0345(13) 0.0395(13) 0.0342(13) 0.0013(10) 0.0098(10) 0.0064(10)
C5 0.0449(15) 0.0434(14) 0.0384(13) 0.0099(11) 0.0138(11) 0.0056(11)
C6 0.0374(13) 0.0363(13) 0.0443(14) 0.0072(11) 0.0134(11) 0.0008(10)
C7 0.0288(12) 0.0348(12) 0.0383(13) 0.0036(10) 0.0079(10) 0.0071(10)
C8 0.0421(14) 0.0336(12) 0.0409(13) 0.0065(10) 0.0040(11) 0.0094(11)
C9 0.0399(14) 0.0290(12) 0.0430(14) 0.0011(10) 0.0044(11) 0.0048(10)
C10 0.0322(12) 0.0306(11) 0.0402(13) 0.0049(10) 0.0038(10) 0.0050(10)
C11 0.0300(12) 0.0331(12) 0.0363(13) 0.0053(10) 0.0061(10) 0.0039(10)
C12 0.0393(14) 0.0337(13) 0.0530(16) -0.0049(11) 0.0088(12) 0.0073(11)
C13 0.0337(13) 0.0386(13) 0.0591(17) -0.0005(12) 0.0112(12) 0.0108(11)
C14 0.0302(12) 0.0350(12) 0.0349(12) 0.0053(10) 0.0081(10) 0.0042(10)
C15 0.0349(12) 0.0295(11) 0.0358(12) 0.0076(9) 0.0100(10) 0.0054(9)
C16 0.0334(12) 0.0320(12) 0.0400(13) 0.0091(10) 0.0081(10) 0.0099(10)
C17 0.0362(14) 0.0549(16) 0.0451(15) 0.0035(13) 0.0139(12) 0.0075(12)
C18 0.0303(13) 0.0555(17) 0.0565(17) 0.0087(14) 0.0113(12) 0.0051(12)
C19 0.0339(13) 0.0434(14) 0.0454(15) 0.0078(12) 0.0041(11) 0.0025(11)
C20 0.0334(13) 0.0489(15) 0.0443(15) 0.0108(12) 0.0030(11) 0.0034(11)
C21 0.0297(13) 0.0503(15) 0.0521(16) 0.0143(13) 0.0126(11) 0.0043(11)
C22 0.0364(13) 0.0442(14) 0.0400(13) 0.0142(11) 0.0138(11) 0.0076(11)
C23 0.0295(12) 0.0339(12) 0.0314(12) 0.0074(9) 0.0086(9) 0.0074(9)
C24 0.0326(12) 0.0345(12) 0.0309(11) 0.0100(9) 0.0085(9) 0.0123(10)
C25 0.0327(12) 0.0327(11) 0.0375(12) 0.0125(10) 0.0115(10) 0.0076(10)
C26 0.0319(12) 0.0286(11) 0.0341(12) 0.0054(9) 0.0051(10) 0.0048(9)
C27 0.0370(13) 0.0399(13) 0.0359(13) 0.0144(10) 0.0023(10) 0.0052(10)
C28 0.0377(13) 0.0394(13) 0.0361(13) 0.0157(10) 0.0060(10) 0.0044(10)
C29 0.0304(12) 0.0301(11) 0.0387(13) 0.0071(10) 0.0043(10) 0.0047(9)
C30 0.0300(12) 0.0309(11) 0.0366(12) 0.0095(10) 0.0059(10) 0.0028(9)
C31 0.0377(13) 0.0305(11) 0.0410(13) 0.0099(10) 0.0064(10) 0.0093(10)
C32 0.0342(13) 0.0353(12) 0.0378(13) 0.0136(10) 0.0053(10) 0.0080(10)
C33 0.0357(13) 0.0326(12) 0.0313(12) 0.0110(9) 0.0062(10) 0.0038(10)
C34 0.0378(13) 0.0379(13) 0.0388(13) 0.0094(10) 0.0100(10) 0.0112(10)
C35 0.0297(12) 0.0403(13) 0.0416(13) 0.0111(11) 0.0064(10) 0.0088(10)
C36 0.0439(15) 0.0456(14) 0.0351(13) 0.0115(11) 0.0115(11) 0.0143(12)
C37 0.0548(17) 0.0421(14) 0.0333(13) 0.0062(11) 0.0064(12) 0.0126(12)
C38 0.0445(15) 0.0372(13) 0.0360(13) 0.0080(11) 0.0009(11) 0.0042(11)
C39 0.0481(17) 0.0528(17) 0.067(2) 0.0100(15) 0.0150(15) 0.0215(14)
C40 0.052(4) 0.053(5) 0.102(7) 0.014(4) 0.019(4) 0.014(3)
C40' 0.043(4) 0.075(4) 0.102(6) 0.046(4) 0.027(4) 0.023(3)
F1 0.0772(17) 0.170(3) 0.135(2) 0.042(2) -0.0129(17) 0.0620(19)
F2 0.0712(13) 0.0465(10) 0.1095(17) 0.0154(10) 0.0364(12) 0.0023(9)
F3 0.0911(17) 0.0973(17) 0.114(2) 0.0057(15) 0.0671(15) 0.0288(14)
F4 0.087(4) 0.064(3) 0.144(6) -0.033(4) 0.058(4) -0.002(3)
F5 0.046(2) 0.065(3) 0.137(4) 0.011(3) 0.041(3) 0.004(2)
F6 0.145(9) 0.162(13) 0.230(17) 0.083(11) 0.048(11) 0.120(10)
F4' 0.201(13) 0.082(5) 0.201(11) 0.071(7) 0.160(11) 0.090(6)
F5' 0.103(4) 0.075(3) 0.117(4) 0.054(3) 0.054(3) 0.025(2)
F6' 0.077(4) 0.178(8) 0.200(9) 0.120(7) -0.001(5) 0.046(5)
N1 0.0395(12) 0.0447(12) 0.0305(11) 0.0043(9) 0.0087(9) 0.0054(9)
N2 0.0393(12) 0.0444(12) 0.0319(11) 0.0033(9) 0.0110(9) 0.0049(9)
N3 0.0290(10) 0.0398(11) 0.0377(11) 0.0033(9) 0.0082(9) 0.0049(9)
N4 0.0355(11) 0.0369(11) 0.0362(11) 0.0058(9) 0.0061(9) 0.0058(9)
N5 0.0335(11) 0.0478(12) 0.0322(11) 0.0097(9) 0.0053(9) 0.0057(9)
N6 0.0300(10) 0.0396(11) 0.0322(10) 0.0099(8) 0.0084(8) 0.0064(8)
N7 0.0361(11) 0.0364(10) 0.0312(10) 0.0090(8) 0.0079(8) 0.0064(9)
N8 0.0364(11) 0.0369(11) 0.0343(11) 0.0112(9) 0.0063(9) 0.0056(9)
O1 0.203(4) 0.0370(13) 0.102(2) 0.0084(14) 0.057(2) 0.0047(18)
O2 0.0666(15) 0.118(2) 0.0411(12) 0.0212(13) 0.0007(11) 0.0058(14)
O3 0.0656(14) 0.0659(13) 0.0358(10) 0.0119(9) 0.0160(9) 0.0004(11)
O4 0.074(4) 0.064(3) 0.101(4) 0.017(3) 0.048(3) -0.005(3)
O5 0.065(4) 0.082(4) 0.070(3) 0.037(3) 0.002(3) 0.027(3)
O6 0.081(6) 0.061(4) 0.053(5) -0.006(3) -0.011(4) 0.021(3)
O4' 0.084(4) 0.078(3) 0.058(3) 0.030(2) 0.001(2) -0.020(3)
O5' 0.054(3) 0.095(4) 0.069(3) 0.014(3) -0.025(3) 0.009(3)
O6' 0.065(5) 0.118(9) 0.046(3) 0.010(4) 0.000(3) 0.006(4)
S1 0.0640(5) 0.0419(3) 0.0340(3) 0.0055(3) 0.0118(3) -0.0051(3)
S2 0.0354(10) 0.0454(11) 0.0391(9) 0.0069(7) 0.0085(8) 0.0073(8)
S2' 0.0468(12) 0.0533(11) 0.0473(9) 0.0117(8) -0.0032(8) 0.0089(9)

loop_
_atom_type_symbol
_atom_type_description
_atom_type_scat_dispersion_real
_atom_type_scat_dispersion_imag
_atom_type_scat_source
C C 0.0137 0.0067 'International Tables Vol C Tables 4.2.6.8 and 6.1.1.4'
H H 0.0000 0.0000 'International Tables Vol C Tables 4.2.6.8 and 6.1.1.4'
Ag Ag 0.0782 3.3823 'International Tables Vol C Tables 4.2.6.8 and 6.1.1.4'
N N 0.0241 0.0134 'International Tables Vol C Tables 4.2.6.8 and 6.1.1.4'
O O 0.0389 0.0241 'International Tables Vol C Tables 4.2.6.8 and 6.1.1.4'
S S 0.2925 0.4295 'International Tables Vol C Tables 4.2.6.8 and 6.1.1.4'
F F 0.0583 0.0400 'International Tables Vol C Tables 4.2.6.8 and 6.1.1.4'

loop_
_geom_angle_atom_site_label_1
_geom_angle_atom_site_label_2
_geom_angle_atom_site_label_3
_geom_angle
_geom_angle_site_symmetry_1
_geom_angle_site_symmetry_3
_geom_angle_publ_flag
N5 Ag1 N1 175.26(8) . . ?
N5 Ag1 O5' 92.35(16) . . ?
N1 Ag1 O5' 86.45(16) . . ?
N5 Ag1 O5 86.85(15) . . ?
N1 Ag1 O5 90.51(15) . . ?
N4 Ag2 N8 177.59(8) . . ?
N1 C1 C2 111.3(3) . . ?
N1 C1 H1 124.4 . . ?
C2 C1 H1 124.4 . . ?
C3 C2 C1 104.8(2) . . ?
C3 C2 H2 127.6 . . ?
C1 C2 H2 127.6 . . ?
N2 C3 C2 108.4(3) . . ?
N2 C3 H3 125.8 . . ?
C2 C3 H3 125.8 . . ?
C9 C4 C5 120.7(2) . . ?
C9 C4 N2 119.9(2) . . ?
C5 C4 N2 119.4(2) . . ?
C6 C5 C4 119.2(3) . . ?
C6 C5 H5 120.4 . . ?
C4 C5 H5 120.4 . . ?
C5 C6 C7 120.9(2) . . ?
C5 C6 H6 119.6 . . ?
C7 C6 H6 119.6 . . ?
C6 C7 C8 118.7(2) . . ?
C6 C7 C10 120.5(2) . . ?
C8 C7 C10 120.6(2) . . ?
C9 C8 C7 120.2(2) . . ?
C9 C8 H8 119.9 . . ?
C7 C8 H8 119.9 . . ?
C4 C9 C8 119.9(2) . . ?
C4 C9 H9 120.1 . . ?
C8 C9 H9 120.1 . . ?
C29 C10 C11 120.8(2) . . ?
C29 C10 C7 121.2(2) . . ?
C11 C10 C7 118.0(2) . . ?
C12 C11 C16 118.6(2) . . ?
C12 C11 C10 120.9(2) . . ?
C16 C11 C10 120.3(2) . . ?
C13 C12 C11 120.4(2) . . ?
C13 C12 H12 119.8 . . ?
C11 C12 H12 119.8 . . ?
C14 C13 C12 119.5(2) . . ?
C14 C13 H13 120.2 . . ?
C12 C13 H13 120.2 . . ?
C15 C14 C13 121.1(2) . . ?
C15 C14 N3 119.9(2) . . ?
C13 C14 N3 119.0(2) . . ?
C14 C15 C16 118.7(2) . . ?
C14 C15 H15 120.6 . . ?
C16 C15 H15 120.6 . . ?
C15 C16 C11 121.2(2) . . ?
C15 C16 H16 119.4 . . ?
C11 C16 H16 119.4 . . ?
N3 C17 C18 107.4(2) . . ?
N3 C17 H17 126.3 . . ?
C18 C17 H17 126.3 . . ?
C17 C18 C19 105.2(2) . . ?
C17 C18 H18 127.4 . . ?
C19 C18 H18 127.4 . . ?
N4 C19 C18 111.4(2) . . ?
N4 C19 H19 124.3 . . ?
C18 C19 H19 124.3 . . ?
N5 C20 C21 111.4(2) . . ?
N5 C20 H20 124.3 . . ?
C21 C20 H20 124.3 . . ?
C22 C21 C20 105.4(2) . . ?
C22 C21 H21 127.3 . . ?
C20 C21 H21 127.3 . . ?
N6 C22 C21 107.2(2) . . ?
N6 C22 H22 126.4 . . ?
C21 C22 H22 126.4 . . ?
C24 C23 C28 120.6(2) . . ?
C24 C23 N6 118.7(2) . . ?
C28 C23 N6 120.7(2) . . ?
C25 C24 C23 119.8(2) . . ?
C25 C24 H24 120.1 . . ?
C23 C24 H24 120.1 . . ?
C24 C25 C26 120.6(2) . . ?
C24 C25 H25 119.7 . . ?
C26 C25 H25 119.7 . . ?
C27 C26 C25 118.7(2) . . ?
C27 C26 C29 121.4(2) . . ?
C25 C26 C29 119.7(2) . . ?
C28 C27 C26 121.2(2) . . ?
C28 C27 H27 119.4 . . ?
C26 C27 H27 119.4 . . ?
C27 C28 C23 118.8(2) . . ?
C27 C28 H28 120.6 . . ?
C23 C28 H28 120.6 . . ?
C10 C29 C30 121.7(2) . . ?
C10 C29 C26 120.3(2) . . ?
C30 C29 C26 117.9(2) . . ?
C31 C30 C35 118.3(2) . . ?
C31 C30 C29 120.9(2) . . ?
C35 C30 C29 120.6(2) . . ?
C32 C31 C30 121.0(2) . . ?
C32 C31 H31 119.5 . . ?
C30 C31 H31 119.5 . . ?
C33 C32 C31 119.1(2) . . ?
C33 C32 H32 120.5 . . ?
C31 C32 H32 120.5 . . ?
C32 C33 C34 120.9(2) . . ?
C32 C33 N7 119.7(2) . . ?
C34 C33 N7 119.4(2) . . ?
C35 C34 C33 119.2(2) . . ?
C35 C34 H34 120.4 . . ?
C33 C34 H34 120.4 . . ?
C34 C35 C30 120.9(2) . . ?
C34 C35 H35 119.6 . . ?
C30 C35 H35 119.6 . . ?
N7 C36 C37 107.6(2) . . ?
N7 C36 H36 126.2 . . ?
C37 C36 H36 126.2 . . ?
C36 C37 C38 104.8(2) . . ?
C36 C37 H37 127.6 . . ?
C38 C37 H37 127.6 . . ?
N8 C38 C37 112.0(2) . . ?
N8 C38 H38 124.0 . . ?
C37 C38 H38 124.0 . . ?
F2 C39 F1 107.5(3) . . ?
F2 C39 F3 107.7(3) . . ?
F1 C39 F3 107.7(3) . . ?
F2 C39 S1 111.5(2) . . ?
F1 C39 S1 110.6(3) . . ?
F3 C39 S1 111.6(2) . . ?
F4 C40 F6 111.7(10) . . ?
F4 C40 F5 106.5(8) . . ?
F6 C40 F5 105.3(9) . . ?
F4 C40 S2 112.2(6) . . ?
F6 C40 S2 109.7(9) . . ?
F5 C40 S2 111.2(6) . . ?
F5' C40' F6' 108.2(8) . . ?
F5' C40' F4' 105.9(7) . . ?
F6' C40' F4' 108.1(9) . . ?
F5' C40' S2' 113.8(5) . . ?
F6' C40' S2' 109.2(6) . . ?
F4' C40' S2' 111.4(8) . . ?
C1 N1 N2 105.1(2) . . ?
C1 N1 Ag1 124.58(19) . . ?
N2 N1 Ag1 128.19(16) . . ?
C3 N2 N1 110.3(2) . . ?
C3 N2 C4 129.1(2) . . ?
N1 N2 C4 120.5(2) . . ?
C17 N3 N4 111.1(2) . . ?
C17 N3 C14 127.9(2) . . ?
N4 N3 C14 120.9(2) . . ?
C19 N4 N3 104.8(2) . . ?
C19 N4 Ag2 126.23(18) . . ?
N3 N4 Ag2 128.88(16) . . ?
C20 N5 N6 105.1(2) . . ?
C20 N5 Ag1 127.42(18) . . ?
N6 N5 Ag1 125.32(16) . . ?
C22 N6 N5 111.0(2) . . ?
C22 N6 C23 128.9(2) . . ?
N5 N6 C23 120.00(19) . . ?
C36 N7 N8 110.7(2) . . ?
C36 N7 C33 127.9(2) . . ?
N8 N7 C33 121.15(19) . . ?
C38 N8 N7 104.9(2) . . ?
C38 N8 Ag2 124.20(18) . . ?
N7 N8 Ag2 129.45(15) . . ?
S2 O5 Ag1 132.9(5) . . ?
S2' O5' Ag1 141.6(5) . . ?
O1 S1 O3 114.49(17) . . ?
O1 S1 O2 116.0(2) . . ?
O3 S1 O2 113.43(16) . . ?
O1 S1 C39 103.4(2) . . ?
O3 S1 C39 104.24(14) . . ?
O2 S1 C39 103.16(16) . . ?
O4 S2 O5 114.6(5) . . ?
O4 S2 O6 122.0(6) . . ?
O5 S2 O6 93.5(5) . . ?
O4 S2 C40 103.1(4) . . ?
O5 S2 C40 101.3(4) . . ?
O6 S2 C40 120.5(6) . . ?
O6' S2' O5' 126.6(6) . . ?
O6' S2' O4' 117.3(6) . . ?
O5' S2' O4' 113.7(4) . . ?
O6' S2' C40' 79.3(5) . . ?
O5' S2' C40' 102.6(4) . . ?
O4' S2' C40' 104.6(4) . . ?

loop_
_geom_bond_atom_site_label_1
_geom_bond_atom_site_label_2
_geom_bond_distance
_geom_bond_site_symmetry_2
_geom_bond_publ_flag
Ag1 N5 2.156(2) . ?
Ag1 N1 2.161(2) . ?
Ag1 O5' 2.581(6) . ?
Ag1 O5 2.578(6) . ?
Ag2 N4 2.174(2) . ?
Ag2 N8 2.192(2) . ?
C1 N1 1.336(3) . ?
C1 C2 1.383(4) . ?
C1 H1 0.9500 . ?
C2 C3 1.359(4) . ?
C2 H2 0.9500 . ?
C3 N2 1.343(4) . ?
C3 H3 0.9500 . ?
C4 C9 1.374(4) . ?
C4 C5 1.384(4) . ?
C4 N2 1.432(3) . ?
C5 C6 1.384(4) . ?
C5 H5 0.9500 . ?
C6 C7 1.389(4) . ?
C6 H6 0.9500 . ?
C7 C8 1.395(3) . ?
C7 C10 1.493(3) . ?
C8 C9 1.384(4) . ?
C8 H8 0.9500 . ?
C9 H9 0.9500 . ?
C10 C29 1.352(4) . ?
C10 C11 1.493(3) . ?
C11 C12 1.385(4) . ?
C11 C16 1.390(3) . ?
C12 C13 1.381(4) . ?
C12 H12 0.9500 . ?
C13 C14 1.380(4) . ?
C13 H13 0.9500 . ?
C14 C15 1.375(3) . ?
C14 N3 1.426(3) . ?
C15 C16 1.381(3) . ?
C15 H15 0.9500 . ?
C16 H16 0.9500 . ?
C17 N3 1.349(3) . ?
C17 C18 1.370(4) . ?
C17 H17 0.9500 . ?
C18 C19 1.384(4) . ?
C18 H18 0.9500 . ?
C19 N4 1.338(3) . ?
C19 H19 0.9500 . ?
C20 N5 1.331(3) . ?
C20 C21 1.386(4) . ?
C20 H20 0.9500 . ?
C21 C22 1.370(4) . ?
C21 H21 0.9500 . ?
C22 N6 1.351(3) . ?
C22 H22 0.9500 . ?
C23 C24 1.387(3) . ?
C23 C28 1.388(3) . ?
C23 N6 1.421(3) . ?
C24 C25 1.378(3) . ?
C24 H24 0.9500 . ?
C25 C26 1.393(3) . ?
C25 H25 0.9500 . ?
C26 C27 1.388(3) . ?
C26 C29 1.493(3) . ?
C27 C28 1.388(3) . ?
C27 H27 0.9500 . ?
C28 H28 0.9500 . ?
C29 C30 1.490(3) . ?
C30 C31 1.395(3) . ?
C30 C35 1.396(3) . ?
C31 C32 1.388(3) . ?
C31 H31 0.9500 . ?
C32 C33 1.380(3) . ?
C32 H32 0.9500 . ?
C33 C34 1.389(4) . ?
C33 N7 1.428(3) . ?
C34 C35 1.384(4) . ?
C34 H34 0.9500 . ?
C35 H35 0.9500 . ?
C36 N7 1.357(3) . ?
C36 C37 1.370(4) . ?
C36 H36 0.9500 . ?
C37 C38 1.387(4) . ?
C37 H37 0.9500 . ?
C38 N8 1.329(3) . ?
C38 H38 0.9500 . ?
C39 F2 1.318(4) . ?
C39 F1 1.321(4) . ?
C39 F3 1.321(4) . ?
C39 S1 1.800(3) . ?
C40 F4 1.289(11) . ?
C40 F6 1.324(16) . ?
C40 F5 1.340(9) . ?
C40 S2 1.820(8) . ?
C40' F5' 1.290(8) . ?
C40' F6' 1.330(11) . ?
C40' F4' 1.338(12) . ?
C40' S2' 1.803(8) . ?
N1 N2 1.357(3) . ?
N3 N4 1.359(3) . ?
N5 N6 1.363(3) . ?
N7 N8 1.362(3) . ?
O1 S1 1.410(3) . ?
O2 S1 1.450(3) . ?
O3 S1 1.424(2) . ?
O4 S2 1.412(6) . ?
O5 S2 1.417(6) . ?
O6 S2 1.500(11) . ?
O4' S2' 1.431(6) . ?
O5' S2' 1.431(6) . ?
O6' S2' 1.387(11) . ?
